data_7160347
loop_
_publ_author_name
'DaSilva, Clement'
'Mauk, Grace'
'Forshee, Lucas'
'Pope, Oliver'
'Doherty, Mathilde'
'Ongbongan, Max'
'Lutz, Nicholas'
'Kamanya, Zemirah'
'Bhatt, Chris'
'Braham, Andrew'
'Kubek, Miranda'
'Hawthorne, Summer'
'Campillo-Alvarado, Gonzalo'
'Bhattacharjee, Avik'
'Bowring, Miriam A.'
'O'Brien, Robert Vincent'

_publ_section_title
;
 Chemodivergent Synthesis of cis-4-Hydroxyprolines from Diastereomerically
 Enriched Epoxides
;
_journal_name_full 'Organic &amp; Biomolecular Chemistry'
_journal_paper_doi 10.1039/D4OB01815J
_journal_year 2025
_chemical_formula_moiety 'C16 H23 N O5 S'
_chemical_formula_sum 'C16 H23 N O5 S'
_chemical_formula_weight 341.41
_space_group_crystal_system monoclinic
_space_group_IT_number 14
_space_group_name_Hall '-P 2ybc'
_space_group_name_H-M_alt 'P 1 21/c 1'
_atom_sites_solution_hydrogens geom
_audit_creation_date 2024-08-21
_audit_creation_method
;
Olex2 1.5
(compiled 2024.01.12 svn.r2f8d729c for OlexSys, GUI svn.r6928)
;
_audit_update_record
;
2024-09-19 deposited with the CCDC.	2025-01-27 downloaded from the CCDC.
;
_cell_angle_alpha 90
_cell_angle_beta 98.818(5)
_cell_angle_gamma 90
_cell_formula_units_Z 4
_cell_length_a 7.4892(3)
_cell_length_b 12.0747(5)
_cell_length_c 18.9252(10)
_cell_measurement_reflns_used 3561
_cell_measurement_temperature 100.0(3)
_cell_measurement_theta_max 30.4380
_cell_measurement_theta_min 2.1670
_cell_volume 1691.17(13)
_computing_cell_refinement 'CrysAlisPro 1.171.43.121a (Rigaku OD, 2024)'
_computing_data_collection 'CrysAlisPro system (CCD 43.104a 64-bit (release 22-12-2023))'
_computing_data_reduction 'CrysAlisPro 1.171.43.121a (Rigaku OD, 2024)'
_computing_molecular_graphics 'Olex2 1.5 (Dolomanov et al., 2009)'
_computing_publication_material 'Olex2 1.5 (Dolomanov et al., 2009)'
_computing_structure_refinement 'SHELXL 2019/3 (Sheldrick, 2015)'
_computing_structure_solution 'SHELXT 2018/2 (Sheldrick, 2018)'
_diffrn_ambient_temperature 100.15
_diffrn_detector_area_resol_mean 10.0000
_diffrn_measured_fraction_theta_full 0.998
_diffrn_measured_fraction_theta_max 0.998
_diffrn_measurement_details
;
List of Runs (angles in degrees, time in seconds):

  # Type    Start    End  Width  t~exp~   \w     \q     \k     \f   Frames
#--------------------------------------------------------------------------
  1  \w      8.00  33.00   0.50   45.00    --   20.00  54.00 120.00   50
  2  \w    -71.00 107.00   0.50   45.00    --   20.00  54.00  30.00  356
  3  \w    -64.00  29.00   0.50   45.00    --   20.00  54.00 -30.00  186
  4  \w     59.00 105.00   0.50   45.00    --   20.00  54.00 -30.00   92
  5  \w    -13.00  13.00   0.50   45.00    --   20.00  54.00 -60.00   52
  6  \w    -73.00 -29.00   0.50   45.00    --   20.00  54.00-180.00   88
  7  \w      5.00  30.00   0.50   45.00    --   20.00  54.00-180.00   50
  8  \w     83.00 108.00   0.50   45.00    --   20.00  54.00-180.00   50
  9  \w    -66.00 -41.00   0.50   45.00    --   20.00  54.00 120.00   50
;
_diffrn_measurement_device 'two-circle diffractometer'
_diffrn_measurement_device_type 'XtaLAB Mini II'
_diffrn_measurement_method '\w scans'
_diffrn_radiation_type MoK\a
_diffrn_radiation_wavelength 0.71073
_diffrn_reflns_av_R_equivalents 0.0559
_diffrn_reflns_av_unetI/netI 0.0635
_diffrn_reflns_Laue_measured_fraction_full 0.998
_diffrn_reflns_Laue_measured_fraction_max 0.998
_diffrn_reflns_limit_h_max 8
_diffrn_reflns_limit_h_min -8
_diffrn_reflns_limit_k_max 14
_diffrn_reflns_limit_k_min -14
_diffrn_reflns_limit_l_max 22
_diffrn_reflns_limit_l_min -22
_diffrn_reflns_number 9970
_diffrn_reflns_point_group_measured_fraction_full 0.998
_diffrn_reflns_point_group_measured_fraction_max 0.998
_diffrn_reflns_theta_full 24.996
_diffrn_reflns_theta_max 24.996
_diffrn_reflns_theta_min 2.178
_exptl_absorpt_coefficient_mu 0.216
_exptl_absorpt_correction_T_max 0.964
_exptl_absorpt_correction_T_min 0.763
_exptl_absorpt_correction_type analytical
_exptl_absorpt_process_details
;
CrysAlisPro 1.171.43.121a (Rigaku Oxford Diffraction, 2024)
Analytical numeric absorption correction using a multifaceted crystal
model based on expressions derived by R.C. Clark & J.S. Reid.
(Clark, R. C. & Reid, J. S. (1995). Acta Cryst. A51, 887-897)
Empirical absorption correction using spherical harmonics,
implemented in SCALE3 ABSPACK scaling algorithm.
;
_exptl_crystal_colour 'clear colourless'
_exptl_crystal_colour_lustre clear
_exptl_crystal_colour_primary colourless
_exptl_crystal_density_diffrn 1.341
_exptl_crystal_description needle
_exptl_crystal_F_000 728
_exptl_crystal_size_max 0.595
_exptl_crystal_size_mid 0.128
_exptl_crystal_size_min 0.055
_refine_diff_density_max 1.430
_refine_diff_density_min -0.393
_refine_diff_density_rms 0.079
_refine_ls_extinction_method none
_refine_ls_goodness_of_fit_ref 1.102
_refine_ls_hydrogen_treatment constr
_refine_ls_matrix_type full
_refine_ls_number_parameters 213
_refine_ls_number_reflns 2963
_refine_ls_number_restraints 0
_refine_ls_restrained_S_all 1.102
_refine_ls_R_factor_all 0.0779
_refine_ls_R_factor_gt 0.0597
_refine_ls_shift/su_max 0.000
_refine_ls_shift/su_mean 0.000
_refine_ls_structure_factor_coef Fsqd
_refine_ls_weighting_details 'w=1/[\s^2^(Fo^2^)+(0.0983P)^2^+0.8826P] where P=(Fo^2^+2Fc^2^)/3'
_refine_ls_weighting_scheme calc
_refine_ls_wR_factor_gt 0.1715
_refine_ls_wR_factor_ref 0.1807
_reflns_Friedel_coverage 0.000
_reflns_number_gt 2231
_reflns_number_total 2963
_reflns_threshold_expression 'I > 2\s(I)'
_cod_data_source_file d4ob01815j2.cif
_cod_data_source_block rvo_01092024_autored
_cod_database_code 7160347
_shelx_shelxl_version_number 2019/3
_shelx_space_group_comment
;
The symmetry employed for this shelxl refinement is uniquely defined
by the following loop, which should always be used as a source of
symmetry information in preference to the above space-group names.
They are only intended as comments.
;
_shelx_estimated_absorpt_t_max 0.988
_shelx_estimated_absorpt_t_min 0.882
_olex2_refinement_description
;
1.a Ternary CH refined with riding coordinates:
 C1(H1), C3(H3)
1.b Secondary CH2 refined with riding coordinates:
 C2(H2A,H2B), C13(H13A,H13B)
1.c Aromatic/amide H refined with riding coordinates:
 C9(H9), C10(H10), C6(H6), C7(H7)
1.d Idealised Me refined as rotating group:
 C15(H15A,H15B,H15C), C16(H16A,H16B,H16C), C11(H11A,H11B,H11C), C14(H14A,H14B,
 H14C)
1.e Idealised tetrahedral OH refined as rotating group:
 O5(H5)
;
_olex2_submission_special_instructions 'No special instructions were received'
_oxdiff_exptl_absorpt_empirical_details
;
Empirical correction (ABSPACK) includes:
- Absorption correction using spherical harmonics
- Frame scaling
;

loop_
_space_group_symop_operation_xyz
'x, y, z'
'-x, y+1/2, -z+1/2'
'-x, -y, -z'
'x, -y-1/2, z-1/2'

loop_
_atom_site_label
_atom_site_type_symbol
_atom_site_fract_x
_atom_site_fract_y
_atom_site_fract_z
_atom_site_U_iso_or_equiv
_atom_site_adp_type
_atom_site_occupancy
_atom_site_site_symmetry_order
_atom_site_calc_flag
_atom_site_refinement_flags_posn
_atom_site_refinement_flags_adp
_atom_site_refinement_flags_occupancy
_atom_site_disorder_assembly
_atom_site_disorder_group
S1 S 0.51350(10) 0.55494(6) 0.75792(4) 0.0189(3) Uani 1 1 d . . . . .
O1 O 0.4723(3) 0.66359(17) 0.78078(12) 0.0248(5) Uani 1 1 d . . . . .
O2 O 0.6290(3) 0.54310(18) 0.70467(12) 0.0269(6) Uani 1 1 d . . . . .
O3 O 0.2637(4) 0.54347(19) 0.57985(13) 0.0355(6) Uani 1 1 d . . . . .
O4 O 0.2884(4) 0.36510(19) 0.55224(12) 0.0372(7) Uani 1 1 d . . . . .
N1 N 0.3282(3) 0.4936(2) 0.72593(13) 0.0173(6) Uani 1 1 d . . . . .
C5 C 0.6150(4) 0.4830(3) 0.83495(16) 0.0190(7) Uani 1 1 d . . . . .
C1 C 0.3267(4) 0.4042(2) 0.67300(16) 0.0187(7) Uani 1 1 d . . . . .
H1 H 0.444861 0.364052 0.680596 0.022 Uiso 1 1 calc R U . . .
C4 C 0.1554(4) 0.5000(3) 0.75712(17) 0.0209(7) Uani 1 1 d . . . . .
C9 C 0.7204(4) 0.3137(3) 0.89212(17) 0.0258(8) Uani 1 1 d . . . . .
H9 H 0.741148 0.236312 0.889365 0.031 Uiso 1 1 calc R U . . .
C10 C 0.6468(4) 0.3705(3) 0.83107(17) 0.0239(7) Uani 1 1 d . . . . .
H10 H 0.618336 0.332547 0.786814 0.029 Uiso 1 1 calc R U . . .
C15 C 0.0722(4) 0.6137(3) 0.7467(2) 0.0303(8) Uani 1 1 d . . . . .
H15A H 0.069961 0.637070 0.696957 0.045 Uiso 1 1 calc R U . . .
H15B H 0.143999 0.666416 0.778661 0.045 Uiso 1 1 calc R U . . .
H15C H -0.051496 0.611619 0.757641 0.045 Uiso 1 1 calc R U . . .
C8 C 0.7641(5) 0.3668(3) 0.95664(18) 0.0269(8) Uani 1 1 d . . . . .
C6 C 0.6606(5) 0.5394(3) 0.89920(18) 0.0266(8) Uani 1 1 d . . . . .
H6 H 0.639893 0.616751 0.901930 0.032 Uiso 1 1 calc R U . . .
C12 C 0.2886(5) 0.4489(3) 0.59754(18) 0.0275(8) Uani 1 1 d . . . . .
C7 C 0.7367(5) 0.4809(3) 0.95905(18) 0.0314(8) Uani 1 1 d . . . . .
H7 H 0.771038 0.519221 1.002851 0.038 Uiso 1 1 calc R U . . .
C2 C 0.1781(4) 0.3295(3) 0.69210(19) 0.0270(8) Uani 1 1 d . . . . .
H2A H 0.124222 0.284943 0.650312 0.032 Uiso 1 1 calc R U . . .
H2B H 0.225452 0.278907 0.731729 0.032 Uiso 1 1 calc R U . . .
C16 C 0.1846(5) 0.4690(3) 0.83628(19) 0.0333(9) Uani 1 1 d . . . . .
H16A H 0.265524 0.523058 0.863334 0.050 Uiso 1 1 calc R U . . .
H16B H 0.238746 0.395082 0.842372 0.050 Uiso 1 1 calc R U . . .
H16C H 0.068207 0.468986 0.853931 0.050 Uiso 1 1 calc R U . . .
C3 C 0.0406(4) 0.4088(3) 0.7146(2) 0.0311(9) Uani 1 1 d . . . . .
H3 H -0.034472 0.369881 0.746309 0.037 Uiso 1 1 calc R U . . .
C11 C 0.8367(6) 0.3030(3) 1.02339(19) 0.0409(10) Uani 1 1 d . . . . .
H11A H 0.864277 0.226961 1.010523 0.061 Uiso 1 1 calc R U . . .
H11B H 0.746101 0.301841 1.055627 0.061 Uiso 1 1 calc R U . . .
H11C H 0.947091 0.338768 1.047375 0.061 Uiso 1 1 calc R U . . .
C14 C 0.2628(6) 0.2906(3) 0.43581(19) 0.0419(10) Uani 1 1 d . . . . .
H14A H 0.167006 0.240016 0.445393 0.063 Uiso 1 1 calc R U . . .
H14B H 0.380757 0.255614 0.450315 0.063 Uiso 1 1 calc R U . . .
H14C H 0.247101 0.307585 0.384593 0.063 Uiso 1 1 calc R U . . .
C13 C 0.2528(6) 0.3945(3) 0.47686(19) 0.0439(10) Uani 1 1 d . . . . .
H13A H 0.343921 0.448226 0.465320 0.053 Uiso 1 1 calc R U . . .
H13B H 0.131544 0.428274 0.464950 0.053 Uiso 1 1 calc R U . . .
O5 O -0.0666(4) 0.4440(2) 0.65341(14) 0.0433(7) Uani 1 1 d . . . . .
H5 H -0.158597 0.475739 0.664119 0.065 Uiso 1 1 calc R U . . .

loop_
_atom_site_aniso_label
_atom_site_aniso_U_11
_atom_site_aniso_U_22
_atom_site_aniso_U_33
_atom_site_aniso_U_23
_atom_site_aniso_U_13
_atom_site_aniso_U_12
S1 0.0195(4) 0.0126(4) 0.0236(4) 0.0027(3) 0.0005(3) -0.0021(3)
O1 0.0295(13) 0.0077(10) 0.0343(13) 0.0009(9) -0.0037(10) -0.0017(9)
O2 0.0234(12) 0.0281(13) 0.0295(13) 0.0066(10) 0.0053(10) -0.0027(10)
O3 0.0605(17) 0.0150(13) 0.0284(13) 0.0035(10) -0.0017(12) 0.0015(11)
O4 0.0694(19) 0.0208(13) 0.0203(12) -0.0023(10) 0.0034(12) 0.0043(12)
N1 0.0190(13) 0.0122(13) 0.0208(14) -0.0034(11) 0.0031(10) -0.0017(11)
C5 0.0195(16) 0.0146(16) 0.0218(16) 0.0008(13) -0.0004(13) -0.0013(12)
C1 0.0235(16) 0.0098(15) 0.0223(16) -0.0023(12) 0.0025(13) 0.0001(13)
C4 0.0179(16) 0.0147(16) 0.0309(18) -0.0020(14) 0.0066(13) -0.0019(13)
C9 0.0305(18) 0.0156(17) 0.0304(18) 0.0010(14) 0.0014(14) 0.0031(14)
C10 0.0284(17) 0.0167(17) 0.0251(17) -0.0034(14) -0.0011(14) 0.0013(14)
C15 0.0239(18) 0.0183(18) 0.049(2) -0.0038(16) 0.0085(16) 0.0023(14)
C8 0.0308(18) 0.0208(18) 0.0278(18) 0.0050(14) 0.0002(14) 0.0019(15)
C6 0.0348(19) 0.0174(17) 0.0266(18) -0.0029(14) 0.0013(15) 0.0025(15)
C12 0.034(2) 0.0195(18) 0.0274(18) -0.0058(15) -0.0009(15) -0.0024(15)
C7 0.043(2) 0.0255(19) 0.0231(18) -0.0035(15) -0.0024(15) 0.0012(16)
C2 0.0295(18) 0.0139(16) 0.039(2) -0.0075(15) 0.0093(15) -0.0034(14)
C16 0.0309(19) 0.038(2) 0.033(2) 0.0062(17) 0.0125(16) -0.0021(17)
C3 0.0224(18) 0.0256(19) 0.044(2) -0.0086(16) 0.0017(16) -0.0018(15)
C11 0.060(3) 0.033(2) 0.0269(19) 0.0070(17) -0.0016(18) 0.0108(19)
C14 0.060(3) 0.039(2) 0.0266(19) -0.0047(17) 0.0050(18) 0.000(2)
C13 0.074(3) 0.032(2) 0.0238(19) -0.0004(17) 0.0029(19) 0.001(2)
O5 0.0387(16) 0.0452(18) 0.0433(16) -0.0079(13) -0.0020(13) 0.0047(13)

loop_
_atom_type_symbol
_atom_type_description
_atom_type_scat_dispersion_real
_atom_type_scat_dispersion_imag
_atom_type_scat_source
C C 0.0033 0.0016 'International Tables Vol C Tables 4.2.6.8 and 6.1.1.4'
H H 0.0000 0.0000 'International Tables Vol C Tables 4.2.6.8 and 6.1.1.4'
N N 0.0061 0.0033 'International Tables Vol C Tables 4.2.6.8 and 6.1.1.4'
O O 0.0106 0.0060 'International Tables Vol C Tables 4.2.6.8 and 6.1.1.4'
S S 0.1246 0.1234 'International Tables Vol C Tables 4.2.6.8 and 6.1.1.4'

loop_
_exptl_crystal_face_index_h
_exptl_crystal_face_index_k
_exptl_crystal_face_index_l
_exptl_crystal_face_perp_dist
-1 0 0 0.0306
-1 0 1 0.0282
-1 0 2 0.0249
1 0 -2 0.0301
0 0 -1 0.0457
0 0 1 0.0765
0 1 0 0.3229
0 -1 0 0.2722
-1 0 -1 0.0358
0 2 -1 0.3152
0 -2 1 0.2637
1 -2 -1 0.2218
2 0 -1 0.0275

loop_
_geom_angle_atom_site_label_1
_geom_angle_atom_site_label_2
_geom_angle_atom_site_label_3
_geom_angle
_geom_angle_site_symmetry_1
_geom_angle_site_symmetry_3
_geom_angle_publ_flag
O1 S1 O2 119.08(14) . . ?
O1 S1 N1 108.87(13) . . ?
O1 S1 C5 106.67(14) . . ?
O2 S1 N1 105.58(13) . . ?
O2 S1 C5 107.57(14) . . ?
N1 S1 C5 108.76(14) . . ?
C12 O4 C13 115.5(3) . . ?
C1 N1 S1 120.7(2) . . ?
C1 N1 C4 112.8(2) . . ?
C4 N1 S1 125.0(2) . . ?
C10 C5 S1 119.7(2) . . ?
C10 C5 C6 120.4(3) . . ?
C6 C5 S1 119.9(2) . . ?
N1 C1 H1 110.1 . . ?
N1 C1 C12 111.2(2) . . ?
N1 C1 C2 101.7(2) . . ?
C12 C1 H1 110.1 . . ?
C12 C1 C2 113.5(3) . . ?
C2 C1 H1 110.1 . . ?
N1 C4 C15 111.0(3) . . ?
N1 C4 C16 111.7(3) . . ?
N1 C4 C3 101.6(2) . . ?
C15 C4 C16 110.2(3) . . ?
C15 C4 C3 113.3(3) . . ?
C16 C4 C3 108.7(3) . . ?
C10 C9 H9 119.3 . . ?
C8 C9 H9 119.3 . . ?
C8 C9 C10 121.4(3) . . ?
C5 C10 C9 119.5(3) . . ?
C5 C10 H10 120.2 . . ?
C9 C10 H10 120.2 . . ?
C4 C15 H15A 109.5 . . ?
C4 C15 H15B 109.5 . . ?
C4 C15 H15C 109.5 . . ?
H15A C15 H15B 109.5 . . ?
H15A C15 H15C 109.5 . . ?
H15B C15 H15C 109.5 . . ?
C9 C8 C7 118.3(3) . . ?
C9 C8 C11 120.8(3) . . ?
C7 C8 C11 120.9(3) . . ?
C5 C6 H6 120.6 . . ?
C7 C6 C5 118.8(3) . . ?
C7 C6 H6 120.6 . . ?
O3 C12 O4 124.2(3) . . ?
O3 C12 C1 127.1(3) . . ?
O4 C12 C1 108.7(3) . . ?
C8 C7 H7 119.3 . . ?
C6 C7 C8 121.5(3) . . ?
C6 C7 H7 119.3 . . ?
C1 C2 H2A 110.9 . . ?
C1 C2 H2B 110.9 . . ?
H2A C2 H2B 108.9 . . ?
C3 C2 C1 104.3(3) . . ?
C3 C2 H2A 110.9 . . ?
C3 C2 H2B 110.9 . . ?
C4 C16 H16A 109.5 . . ?
C4 C16 H16B 109.5 . . ?
C4 C16 H16C 109.5 . . ?
H16A C16 H16B 109.5 . . ?
H16A C16 H16C 109.5 . . ?
H16B C16 H16C 109.5 . . ?
C4 C3 H3 110.0 . . ?
C2 C3 C4 104.4(3) . . ?
C2 C3 H3 110.0 . . ?
O5 C3 C4 115.2(3) . . ?
O5 C3 C2 107.1(3) . . ?
O5 C3 H3 110.0 . . ?
C8 C11 H11A 109.5 . . ?
C8 C11 H11B 109.5 . . ?
C8 C11 H11C 109.5 . . ?
H11A C11 H11B 109.5 . . ?
H11A C11 H11C 109.5 . . ?
H11B C11 H11C 109.5 . . ?
H14A C14 H14B 109.5 . . ?
H14A C14 H14C 109.5 . . ?
H14B C14 H14C 109.5 . . ?
C13 C14 H14A 109.5 . . ?
C13 C14 H14B 109.5 . . ?
C13 C14 H14C 109.5 . . ?
O4 C13 C14 106.9(3) . . ?
O4 C13 H13A 110.3 . . ?
O4 C13 H13B 110.3 . . ?
C14 C13 H13A 110.3 . . ?
C14 C13 H13B 110.3 . . ?
H13A C13 H13B 108.6 . . ?
C3 O5 H5 109.5 . . ?

loop_
_geom_bond_atom_site_label_1
_geom_bond_atom_site_label_2
_geom_bond_distance
_geom_bond_site_symmetry_2
_geom_bond_publ_flag
S1 O1 1.430(2) . ?
S1 O2 1.432(2) . ?
S1 N1 1.607(3) . ?
S1 C5 1.766(3) . ?
O3 C12 1.197(4) . ?
O4 C12 1.326(4) . ?
O4 C13 1.454(4) . ?
N1 C1 1.471(4) . ?
N1 C4 1.505(4) . ?
C5 C10 1.383(4) . ?
C5 C6 1.389(4) . ?
C1 H1 1.0000 . ?
C1 C12 1.512(5) . ?
C1 C2 1.518(4) . ?
C4 C15 1.508(4) . ?
C4 C16 1.527(5) . ?
C4 C3 1.545(4) . ?
C9 H9 0.9500 . ?
C9 C10 1.384(4) . ?
C9 C8 1.374(5) . ?
C10 H10 0.9500 . ?
C15 H15A 0.9800 . ?
C15 H15B 0.9800 . ?
C15 H15C 0.9800 . ?
C8 C7 1.394(5) . ?
C8 C11 1.508(5) . ?
C6 H6 0.9500 . ?
C6 C7 1.381(5) . ?
C7 H7 0.9500 . ?
C2 H2A 0.9900 . ?
C2 H2B 0.9900 . ?
C2 C3 1.514(4) . ?
C16 H16A 0.9800 . ?
C16 H16B 0.9800 . ?
C16 H16C 0.9800 . ?
C3 H3 1.0000 . ?
C3 O5 1.372(4) . ?
C11 H11A 0.9800 . ?
C11 H11B 0.9800 . ?
C11 H11C 0.9800 . ?
C14 H14A 0.9800 . ?
C14 H14B 0.9800 . ?
C14 H14C 0.9800 . ?
C14 C13 1.483(5) . ?
C13 H13A 0.9900 . ?
C13 H13B 0.9900 . ?
O5 H5 0.8400 . ?

loop_
_geom_torsion_atom_site_label_1
_geom_torsion_atom_site_label_2
_geom_torsion_atom_site_label_3
_geom_torsion_atom_site_label_4
_geom_torsion
_geom_torsion_site_symmetry_1
_geom_torsion_site_symmetry_2
_geom_torsion_site_symmetry_3
_geom_torsion_site_symmetry_4
_geom_torsion_publ_flag
S1 N1 C1 C12 -92.4(3) . . . . ?
S1 N1 C1 C2 146.5(2) . . . . ?
S1 N1 C4 C15 70.1(3) . . . . ?
S1 N1 C4 C16 -53.4(3) . . . . ?
S1 N1 C4 C3 -169.1(2) . . . . ?
S1 C5 C10 C9 -177.7(2) . . . . ?
S1 C5 C6 C7 178.8(3) . . . . ?
O1 S1 N1 C1 154.5(2) . . . . ?
O1 S1 N1 C4 -40.4(3) . . . . ?
O1 S1 C5 C10 171.0(2) . . . . ?
O1 S1 C5 C6 -8.3(3) . . . . ?
O2 S1 N1 C1 25.6(3) . . . . ?
O2 S1 N1 C4 -169.4(2) . . . . ?
O2 S1 C5 C10 -60.1(3) . . . . ?
O2 S1 C5 C6 120.5(3) . . . . ?
N1 S1 C5 C10 53.8(3) . . . . ?
N1 S1 C5 C6 -125.6(3) . . . . ?
N1 C1 C12 O3 0.7(5) . . . . ?
N1 C1 C12 O4 -179.9(3) . . . . ?
N1 C1 C2 C3 35.7(3) . . . . ?
N1 C4 C3 C2 25.4(3) . . . . ?
N1 C4 C3 O5 -91.7(3) . . . . ?
C5 S1 N1 C1 -89.6(2) . . . . ?
C5 S1 N1 C4 75.4(3) . . . . ?
C5 C6 C7 C8 -1.6(5) . . . . ?
C1 N1 C4 C15 -123.9(3) . . . . ?
C1 N1 C4 C16 112.6(3) . . . . ?
C1 N1 C4 C3 -3.1(3) . . . . ?
C1 C2 C3 C4 -38.9(3) . . . . ?
C1 C2 C3 O5 83.7(3) . . . . ?
C4 N1 C1 C12 100.9(3) . . . . ?
C4 N1 C1 C2 -20.2(3) . . . . ?
C9 C8 C7 C6 2.7(5) . . . . ?
C10 C5 C6 C7 -0.6(5) . . . . ?
C10 C9 C8 C7 -1.6(5) . . . . ?
C10 C9 C8 C11 177.4(3) . . . . ?
C15 C4 C3 C2 144.6(3) . . . . ?
C15 C4 C3 O5 27.5(4) . . . . ?
C8 C9 C10 C5 -0.5(5) . . . . ?
C6 C5 C10 C9 1.6(5) . . . . ?
C12 O4 C13 C14 178.7(3) . . . . ?
C12 C1 C2 C3 -83.8(3) . . . . ?
C2 C1 C12 O3 114.6(4) . . . . ?
C2 C1 C12 O4 -65.9(4) . . . . ?
C16 C4 C3 C2 -92.5(3) . . . . ?
C16 C4 C3 O5 150.4(3) . . . . ?
C11 C8 C7 C6 -176.3(3) . . . . ?
C13 O4 C12 O3 -0.7(5) . . . . ?
C13 O4 C12 C1 179.8(3) . . . . ?
